data_1509306
loop_
_publ_author_name
'Klevtsov, P.V.'
'Klevtsova, R.F.'
'Maksin, V.I.'
'Golub, A.M.'

_publ_section_title
;
 Polymorphism of the double tungstates of rare earth elements with silver,
 Ag Ln (W O4)2
;
_journal_name_full Kristallografiya
_journal_page_first 759
_journal_page_last 765
_journal_volume 21
_journal_year 1976
_chemical_formula_sum 'Ag Er O8 W2'
_chemical_name_systematic 'Ag Er (W O4)2'
_space_group_IT_number 12
_symmetry_space_group_name_Hall '-C 2y'
_symmetry_space_group_name_H-M 'C 1 2/m 1'
_cell_angle_alpha 90
_cell_angle_beta 127
_cell_angle_gamma 90
_cell_formula_units_Z 4
_cell_length_a 9.86
_cell_length_b 10.67
_cell_length_c 7.2
_cell_volume 604.954
_citation_journal_id_ASTM KRISAJ
_cod_data_source_file silver1-2_216.cif
_cod_data_source_block Ag1Er1O8W2
_cod_original_cell_volume 604.9541
_cod_original_formula_sum 'Ag1 Er1 O8 W2'
_cod_database_code 1509306

loop_
_symmetry_equiv_pos_as_xyz
x,y,z
-x,y,-z
-x,-y,-z
x,-y,z
x+1/2,y+1/2,z
-x+1/2,y+1/2,-z
-x+1/2,-y+1/2,-z
x+1/2,-y+1/2,z

loop_
_atom_site_label
_atom_site_type_symbol
_atom_site_fract_x
_atom_site_fract_y
_atom_site_fract_z
_atom_site_occupancy
_atom_site_U_iso_or_equiv
O1 O-2 0.277 0.373 0.249 1 0.0
O4 O-2 0.174 0.131 0.092 1 0.0
W2 W+6 0.2928 0.5 0.0311 1 0.0
Er1 Er+3 0 0.3073 0 1 0.0
W1 W+6 0.5 0.3341 0.5 1 0.0
O3 O-2 0.438 0 0.131 1 0.0
O2 O-2 0.044 0.269 0.349 1 0.0
O5 O-2 0.022 0 0.33 1 0.0
Ag1 Ag+1 0.1867 0.5 0.5215 1 0.0
